data_1561711
loop_
_publ_author_name
'Li, Liang'
'Wang, Zihao'
'Chen, Qiang'
'Zhou, Xinhui'
'yang, Tao'
'Zhao, Qiang'
'Huang, Wei'

_publ_section_title
;
 Coordination polymers assembled from semirigid fluorene-based ligand: A
 couple of enantiomers
;
_journal_name_full 'Journal of Solid State Chemistry'
_journal_page_first 47
_journal_page_last 52
_journal_paper_doi 10.1016/j.jssc.2015.08.003
_journal_volume 231
_journal_year 2015
_chemical_absolute_configuration rmad
_chemical_formula_sum 'C32 H33 Mg N O8'
_chemical_formula_weight 583.90
_space_group_IT_number 4
_space_group_name_Hall 'P 2yb'
_space_group_name_H-M_alt 'P 1 21 1'
_symmetry_cell_setting monoclinic
_symmetry_space_group_name_H-M 'P 1 21 1'
_atom_sites_solution_hydrogens geom
_atom_sites_solution_primary direct
_atom_sites_solution_secondary difmap
_cell_angle_alpha 90.00
_cell_angle_beta 93.329(2)
_cell_angle_gamma 90.00
_cell_formula_units_Z 2
_cell_length_a 9.2754(6)
_cell_length_b 6.9509(4)
_cell_length_c 22.0481(13)
_cell_measurement_reflns_used 1890
_cell_measurement_temperature 100(2)
_cell_measurement_theta_max 20.3
_cell_measurement_theta_min 2.0
_cell_volume 1419.09(15)
_computing_cell_refinement SMART
_computing_data_collection 'SMART (Bruker, 2000)'
_computing_data_reduction 'SAINT (Bruker, 2000)'
_computing_molecular_graphics SHELXTL
_computing_publication_material SHELXTL
_computing_structure_refinement SHELXTL
_computing_structure_solution 'SHELXTL (Bruker, 2000)'
_diffrn_ambient_temperature 100(2)
_diffrn_measured_fraction_theta_full 0.951
_diffrn_measured_fraction_theta_max 0.951
_diffrn_measurement_device_type 'Bruker Smart Aepex CCD'
_diffrn_measurement_method 'phi and omega scans'
_diffrn_radiation_monochromator graphite
_diffrn_radiation_source 'fine-focus sealed tube'
_diffrn_radiation_type MoK\a
_diffrn_radiation_wavelength 0.71073
_diffrn_reflns_av_R_equivalents 0.0287
_diffrn_reflns_av_sigmaI/netI 0.0548
_diffrn_reflns_limit_h_max 10
_diffrn_reflns_limit_h_min -11
_diffrn_reflns_limit_k_max 8
_diffrn_reflns_limit_k_min -8
_diffrn_reflns_limit_l_max 26
_diffrn_reflns_limit_l_min -17
_diffrn_reflns_number 6804
_diffrn_reflns_theta_full 25.00
_diffrn_reflns_theta_max 25.00
_diffrn_reflns_theta_min 2.20
_exptl_absorpt_coefficient_mu 0.117
_exptl_absorpt_correction_T_max 0.9860
_exptl_absorpt_correction_T_min 0.9837
_exptl_absorpt_correction_type multi-scan
_exptl_absorpt_process_details 'SADABS; Bruker, 2000'
_exptl_crystal_colour colorless
_exptl_crystal_density_diffrn 1.366
_exptl_crystal_density_method 'not measured'
_exptl_crystal_description block
_exptl_crystal_F_000 616
_exptl_crystal_size_max 0.14
_exptl_crystal_size_mid 0.13
_exptl_crystal_size_min 0.12
_refine_diff_density_max 0.297
_refine_diff_density_min -0.497
_refine_diff_density_rms 0.066
_refine_ls_abs_structure_details 'Flack H D (1983), Acta Cryst. A39, 876-881'
_refine_ls_abs_structure_Flack 0.0(4)
_refine_ls_extinction_method none
_refine_ls_goodness_of_fit_ref 1.146
_refine_ls_hydrogen_treatment constr
_refine_ls_matrix_type full
_refine_ls_number_parameters 407
_refine_ls_number_reflns 4519
_refine_ls_number_restraints 13
_refine_ls_restrained_S_all 1.145
_refine_ls_R_factor_all 0.0527
_refine_ls_R_factor_gt 0.0465
_refine_ls_shift/su_max 0.000
_refine_ls_shift/su_mean 0.000
_refine_ls_structure_factor_coef Fsqd
_refine_ls_weighting_details 'calc w=1/[\s^2^(Fo^2^)+(0.0182P)^2^+1.7808P] where P=(Fo^2^+2Fc^2^)/3'
_refine_ls_weighting_scheme calc
_refine_ls_wR_factor_gt 0.1046
_refine_ls_wR_factor_ref 0.1079
_reflns_number_gt 4150
_reflns_number_total 4519
_reflns_threshold_expression >2sigma(I)
_cod_data_source_file JSSC-2015-231-47.cif
_cod_data_source_block R-Mg-1062090
_cod_depositor_comments
;
The following automatic conversions were performed:

data item '_symmetry_cell_setting' value 'Monoclinic' was changed to
'monoclinic' in accordance with the built-in table derived from the
CIF Core dictionary named 'cif_core.dic' version 2.4.5 last updated
on 2014-11-21.

Automatic conversion script
Id: cif_fix_values 8369 2020-08-20 11:38:08Z andrius 
;
_cod_original_sg_symbol_H-M P21
_cod_database_code 1561711

loop_
_symmetry_equiv_pos_as_xyz
'x, y, z'
'-x, y+1/2, -z'

loop_
_atom_site_label
_atom_site_type_symbol
_atom_site_fract_x
_atom_site_fract_y
_atom_site_fract_z
_atom_site_U_iso_or_equiv
_atom_site_adp_type
_atom_site_occupancy
_atom_site_symmetry_multiplicity
_atom_site_calc_flag
_atom_site_refinement_flags
_atom_site_disorder_assembly
_atom_site_disorder_group
Mg1 Mg -0.18487(12) 0.29443(18) 0.48228(5) 0.0114(3) Uani 1 1 d . . .
C1 C 0.5352(4) 0.4633(5) -0.36577(15) 0.0134(8) Uani 1 1 d . . .
C2 C 0.4700(4) 0.4453(5) -0.30490(15) 0.0116(7) Uani 1 1 d . . .
C3 C 0.3256(4) 0.3954(5) -0.30021(15) 0.0135(8) Uani 1 1 d . . .
H3 H 0.2656 0.3745 -0.3360 0.016 Uiso 1 1 calc R . .
C4 C 0.2685(4) 0.3757(5) -0.24340(15) 0.0141(8) Uani 1 1 d . . .
H4 H 0.1693 0.3445 -0.2411 0.017 Uiso 1 1 calc R . .
C5 C 0.5558(4) 0.4741(5) -0.25142(15) 0.0140(8) Uani 1 1 d . . .
H5 H 0.6546 0.5075 -0.2538 0.017 Uiso 1 1 calc R . .
C6 C 0.4990(4) 0.4546(5) -0.19519(15) 0.0131(8) Uani 1 1 d . . .
H6 H 0.5590 0.4780 -0.1596 0.016 Uiso 1 1 calc R . .
C7 C 0.3548(4) 0.4012(5) -0.18961(14) 0.0115(7) Uani 1 1 d . . .
C8 C 0.2952(3) 0.3665(5) -0.12965(15) 0.0112(7) Uani 1 1 d . . .
C9 C 0.3368(3) 0.4791(5) -0.07952(15) 0.0111(7) Uani 1 1 d . . .
H9 H 0.4020 0.5830 -0.0838 0.013 Uiso 1 1 calc R . .
C10 C 0.2003(4) 0.2124(5) -0.12229(15) 0.0106(7) Uani 1 1 d . . .
H10 H 0.1720 0.1345 -0.1563 0.013 Uiso 1 1 calc R . .
C11 C 0.1467(3) 0.1714(5) -0.06613(15) 0.0120(7) Uani 1 1 d . . .
H11 H 0.0820 0.0669 -0.0619 0.014 Uiso 1 1 calc R . .
C12 C 0.2836(3) 0.4399(5) -0.02335(15) 0.0109(7) Uani 1 1 d . . .
C13 C 0.1882(3) 0.2838(5) -0.01664(14) 0.0100(7) Uani 1 1 d . . .
C14 C 0.3103(3) 0.5464(5) 0.03629(14) 0.0103(7) Uani 1 1 d . . .
C15 C 0.2611(4) 0.7571(5) 0.03170(15) 0.0137(8) Uani 1 1 d . . .
H15A H 0.3176 0.8247 0.0021 0.016 Uiso 1 1 d R . .
H15B H 0.2757 0.8192 0.0715 0.016 Uiso 1 1 d R . .
H15C H 0.1585 0.7618 0.0184 0.016 Uiso 1 1 d R . .
C16 C 0.4681(3) 0.5360(6) 0.06006(15) 0.0149(8) Uani 1 1 d . . .
H16A H 0.4981 0.4011 0.0633 0.018 Uiso 1 1 d R . .
H16B H 0.4790 0.5970 0.1001 0.018 Uiso 1 1 d R . .
H16C H 0.5285 0.6033 0.0318 0.018 Uiso 1 1 d R . .
C17 C 0.2161(3) 0.4332(5) 0.07771(15) 0.0101(7) Uani 1 1 d . . .
C18 C 0.1472(3) 0.2794(5) 0.04669(15) 0.0099(7) Uani 1 1 d . . .
C19 C 0.0548(4) 0.1603(5) 0.07726(15) 0.0101(7) Uani 1 1 d . . .
H19 H 0.0079 0.0550 0.0570 0.012 Uiso 1 1 calc R . .
C20 C 0.0323(4) 0.1979(5) 0.13780(16) 0.0136(7) Uani 1 1 d . . .
H20 H -0.0311 0.1170 0.1586 0.016 Uiso 1 1 calc R . .
C21 C 0.1946(3) 0.4680(5) 0.13829(15) 0.0106(7) Uani 1 1 d . . .
H21 H 0.2438 0.5709 0.1589 0.013 Uiso 1 1 calc R . .
C22 C 0.1000(4) 0.3508(5) 0.16918(16) 0.0130(8) Uani 1 1 d . . .
C23 C 0.0765(3) 0.3903(5) 0.23353(14) 0.0121(7) Uani 1 1 d . . .
C24 C 0.0829(4) 0.5787(5) 0.25605(16) 0.0129(8) Uani 1 1 d . . .
H24 H 0.0939 0.6825 0.2287 0.015 Uiso 1 1 calc R . .
C25 C 0.0530(4) 0.2419(5) 0.27445(15) 0.0125(8) Uani 1 1 d . . .
H25 H 0.0457 0.1131 0.2602 0.015 Uiso 1 1 calc R . .
C26 C 0.0737(4) 0.6167(5) 0.31666(15) 0.0124(8) Uani 1 1 d . . .
H26 H 0.0815 0.7453 0.3311 0.015 Uiso 1 1 calc R . .
C27 C 0.0402(3) 0.2796(5) 0.33560(15) 0.0123(7) Uani 1 1 d . . .
H27 H 0.0227 0.1773 0.3628 0.015 Uiso 1 1 calc R . .
C28 C 0.0530(3) 0.4663(5) 0.35707(15) 0.0127(8) Uani 1 1 d . . .
C29 C 0.0533(3) 0.5085(5) 0.42385(14) 0.0106(7) Uani 1 1 d . . .
C30 C -0.3892(5) 0.4325(7) 0.3808(2) 0.0173(12) Uani 0.785(7) 1 d P A 1
H30 H -0.4589 0.4572 0.4097 0.021 Uiso 0.785(7) 1 calc PR A 1
C31 C -0.3286(5) 0.4038(7) 0.27555(19) 0.0162(12) Uani 0.785(7) 1 d P A 1
H31A H -0.2307 0.3962 0.2946 0.019 Uiso 0.785(7) 1 d PR A 1
H31B H -0.3342 0.5108 0.2466 0.019 Uiso 0.785(7) 1 d PR A 1
H31C H -0.3519 0.2832 0.2541 0.019 Uiso 0.785(7) 1 d PR A 1
C32 C -0.5822(5) 0.4738(8) 0.3032(3) 0.0273(14) Uani 0.785(7) 1 d P A 1
H32A H -0.6224 0.3604 0.2819 0.033 Uiso 0.785(7) 1 d PR A 1
H32B H -0.5865 0.5845 0.2756 0.033 Uiso 0.785(7) 1 d PR A 1
H32C H -0.6383 0.5017 0.3384 0.033 Uiso 0.785(7) 1 d PR A 1
C30' C -0.319(2) 0.405(3) 0.3518(9) 0.024(5) Uani 0.215(7) 1 d PU A 2
H30A H -0.2477 0.3740 0.3239 0.029 Uiso 0.215(7) 1 calc PR A 2
C31' C -0.482(2) 0.438(3) 0.2584(11) 0.047(7) Uani 0.215(7) 1 d P A 2
H31D H -0.5050 0.5699 0.2460 0.056 Uiso 0.215(7) 1 d PR A 2
H31E H -0.5669 0.3558 0.2506 0.056 Uiso 0.215(7) 1 d PR A 2
H31F H -0.4024 0.3895 0.2351 0.056 Uiso 0.215(7) 1 d PR A 2
C32' C -0.571(2) 0.465(3) 0.3630(9) 0.032(5) Uani 0.215(7) 1 d PU A 2
H32D H -0.5443 0.4420 0.4060 0.038 Uiso 0.215(7) 1 d PR A 2
H32E H -0.6464 0.3736 0.3490 0.038 Uiso 0.215(7) 1 d PR A 2
H32F H -0.6080 0.5967 0.3578 0.038 Uiso 0.215(7) 1 d PR A 2
O1 O 0.4553(2) 0.4297(4) -0.41346(10) 0.0156(6) Uani 1 1 d . . .
O2 O 0.6648(3) 0.5097(4) -0.36573(11) 0.0220(6) Uani 1 1 d . . .
O3 O 0.0888(3) 0.6739(4) 0.44110(10) 0.0145(5) Uani 1 1 d . . .
O4 O 0.0207(2) 0.3724(3) 0.45980(10) 0.0111(5) Uani 1 1 d . . .
O5 O -0.2167(3) 0.5461(4) 0.52848(10) 0.0147(5) Uani 1 1 d . . .
H5A H -0.2428 0.6150 0.5577 0.018 Uiso 1 1 d R . .
H5B H -0.1813 0.6206 0.5026 0.018 Uiso 1 1 d R . .
O6 O -0.3930(3) 0.2159(4) 0.50599(11) 0.0200(6) Uani 1 1 d . . .
H6A H -0.4496 0.1231 0.4966 0.024 Uiso 1 1 d R . .
H6B H -0.4356 0.2894 0.5300 0.024 Uiso 1 1 d R . .
O7 O -0.1737(3) 0.0275(4) 0.43939(10) 0.0158(5) Uani 1 1 d . . .
H7A H -0.2568 -0.0210 0.4316 0.019 Uiso 1 1 d R . .
H7B H -0.1174 -0.0445 0.4611 0.019 Uiso 1 1 d R . .
O8 O -0.2659(3) 0.4000(4) 0.40043(11) 0.0187(6) Uani 1 1 d . . .
N1 N -0.4343(3) 0.4364(4) 0.32300(14) 0.0174(7) Uani 1 1 d . . .

loop_
_atom_site_aniso_label
_atom_site_aniso_U_11
_atom_site_aniso_U_22
_atom_site_aniso_U_33
_atom_site_aniso_U_23
_atom_site_aniso_U_13
_atom_site_aniso_U_12
Mg1 0.0167(6) 0.0114(6) 0.0061(5) 0.0005(5) 0.0001(4) -0.0002(5)
C1 0.0193(19) 0.0088(19) 0.0120(18) 0.0018(16) 0.0005(14) 0.0018(14)
C2 0.0181(18) 0.0068(18) 0.0102(17) -0.0004(15) 0.0032(13) -0.0014(13)
C3 0.0199(18) 0.013(2) 0.0072(17) 0.0014(15) -0.0032(13) 0.0009(15)
C4 0.0143(17) 0.016(2) 0.0123(18) 0.0021(16) -0.0010(13) -0.0008(14)
C5 0.0179(18) 0.012(2) 0.0117(18) 0.0005(16) -0.0006(13) 0.0013(14)
C6 0.0167(17) 0.016(2) 0.0069(16) -0.0023(15) -0.0008(13) -0.0010(15)
C7 0.0200(18) 0.0105(19) 0.0041(16) -0.0004(15) 0.0010(12) 0.0013(14)
C8 0.0098(16) 0.0141(19) 0.0100(17) 0.0034(15) 0.0029(12) 0.0025(13)
C9 0.0100(16) 0.0096(19) 0.0136(18) 0.0021(15) 0.0015(12) -0.0013(13)
C10 0.0167(17) 0.0091(18) 0.0057(16) -0.0015(14) -0.0020(12) 0.0011(13)
C11 0.0127(17) 0.0117(19) 0.0114(17) 0.0012(15) -0.0014(13) 0.0011(14)
C12 0.0123(16) 0.0094(19) 0.0106(17) 0.0015(15) -0.0025(12) 0.0030(13)
C13 0.0138(16) 0.0099(18) 0.0059(16) 0.0059(15) -0.0026(12) 0.0002(13)
C14 0.0128(17) 0.0127(19) 0.0056(17) 0.0036(15) 0.0012(12) -0.0013(14)
C15 0.0191(18) 0.013(2) 0.0091(17) -0.0001(15) 0.0012(13) -0.0014(14)
C16 0.0130(17) 0.016(2) 0.0156(19) -0.0010(16) 0.0004(13) -0.0002(14)
C17 0.0111(16) 0.0101(19) 0.0092(17) 0.0024(15) 0.0005(12) 0.0008(13)
C18 0.0098(15) 0.0070(18) 0.0130(17) -0.0009(16) 0.0003(12) 0.0039(13)
C19 0.0166(17) 0.0059(18) 0.0073(17) 0.0005(15) -0.0025(13) -0.0012(13)
C20 0.0153(17) 0.0105(19) 0.0150(18) 0.0022(16) 0.0006(13) -0.0014(14)
C21 0.0137(16) 0.0081(18) 0.0098(17) 0.0005(15) -0.0010(12) -0.0015(13)
C22 0.0121(16) 0.012(2) 0.0151(18) 0.0036(15) -0.0018(13) 0.0011(13)
C23 0.0121(16) 0.018(2) 0.0064(16) 0.0010(16) -0.0009(12) -0.0009(14)
C24 0.0171(18) 0.011(2) 0.0097(19) 0.0030(15) -0.0020(13) 0.0002(14)
C25 0.0159(17) 0.010(2) 0.0115(18) 0.0006(15) -0.0029(13) -0.0013(13)
C26 0.0149(18) 0.014(2) 0.0086(18) -0.0020(15) -0.0007(13) 0.0016(14)
C27 0.0122(17) 0.0135(19) 0.0111(17) 0.0029(16) 0.0003(12) 0.0012(14)
C28 0.0093(16) 0.014(2) 0.0148(18) 0.0012(16) -0.0009(13) 0.0018(14)
C29 0.0103(16) 0.015(2) 0.0067(16) 0.0033(16) -0.0020(12) 0.0070(14)
C30 0.018(3) 0.013(3) 0.022(3) 0.000(2) 0.007(2) -0.0004(19)
C31 0.026(3) 0.018(3) 0.005(2) 0.002(2) 0.0005(17) -0.003(2)
C32 0.018(3) 0.024(3) 0.039(3) 0.009(3) -0.011(2) 0.001(2)
C30' 0.031(8) 0.015(8) 0.028(9) 0.001(7) 0.011(7) -0.008(6)
C31' 0.036(13) 0.036(13) 0.065(16) 0.003(12) -0.026(11) 0.004(10)
C32' 0.023(8) 0.032(9) 0.043(9) 0.001(7) 0.017(6) -0.003(7)
O1 0.0167(12) 0.0207(15) 0.0092(12) 0.0014(11) -0.0007(9) 0.0019(10)
O2 0.0181(13) 0.0361(17) 0.0122(13) -0.0028(13) 0.0059(10) -0.0081(12)
O3 0.0269(14) 0.0108(14) 0.0055(12) -0.0034(11) -0.0011(10) 0.0010(11)
O4 0.0174(12) 0.0109(13) 0.0051(11) 0.0015(11) 0.0014(9) 0.0010(10)
O5 0.0248(13) 0.0106(13) 0.0094(12) -0.0018(11) 0.0060(9) -0.0005(10)
O6 0.0175(13) 0.0201(15) 0.0229(14) -0.0104(12) 0.0065(10) -0.0058(11)
O7 0.0173(13) 0.0178(14) 0.0117(13) -0.0021(11) -0.0026(9) -0.0003(10)
O8 0.0222(14) 0.0237(15) 0.0094(13) 0.0049(12) -0.0055(10) 0.0004(11)
N1 0.0186(16) 0.0149(17) 0.0180(16) 0.0039(13) -0.0062(12) 0.0015(12)

loop_
_atom_type_symbol
_atom_type_description
_atom_type_scat_dispersion_real
_atom_type_scat_dispersion_imag
_atom_type_scat_source
C C 0.0033 0.0016 'International Tables Vol C Tables 4.2.6.8 and 6.1.1.4'
H H 0.0000 0.0000 'International Tables Vol C Tables 4.2.6.8 and 6.1.1.4'
N N 0.0061 0.0033 'International Tables Vol C Tables 4.2.6.8 and 6.1.1.4'
O O 0.0106 0.0060 'International Tables Vol C Tables 4.2.6.8 and 6.1.1.4'
Mg Mg 0.0486 0.0363 'International Tables Vol C Tables 4.2.6.8 and 6.1.1.4'

loop_
_geom_angle_atom_site_label_1
_geom_angle_atom_site_label_2
_geom_angle_atom_site_label_3
_geom_angle
_geom_angle_site_symmetry_1
_geom_angle_site_symmetry_3
O3 Mg1 O8 174.04(12) 2_546 .
O3 Mg1 O5 90.42(10) 2_546 .
O8 Mg1 O5 94.34(11) . .
O3 Mg1 O4 86.66(10) 2_546 .
O8 Mg1 O4 89.50(10) . .
O5 Mg1 O4 93.25(11) . .
O3 Mg1 O7 88.83(10) 2_546 .
O8 Mg1 O7 86.83(11) . .
O5 Mg1 O7 173.58(12) . .
O4 Mg1 O7 93.07(10) . .
O3 Mg1 O6 92.90(11) 2_546 .
O8 Mg1 O6 90.97(11) . .
O5 Mg1 O6 86.40(11) . .
O4 Mg1 O6 179.44(11) . .
O7 Mg1 O6 87.27(11) . .
O3 Mg1 H5B 103.9 2_546 .
O8 Mg1 H5B 79.6 . .
O5 Mg1 H5B 21.4 . .
O4 Mg1 H5B 77.7 . .
O7 Mg1 H5B 163.6 . .
O6 Mg1 H5B 102.1 . .
O2 C1 O1 124.3(3) . .
O2 C1 C2 117.3(3) . .
O1 C1 C2 118.4(3) . .
C3 C2 C5 118.4(3) . .
C3 C2 C1 121.6(3) . .
C5 C2 C1 120.0(3) . .
C2 C3 C4 120.5(3) . .
C2 C3 H3 119.7 . .
C4 C3 H3 119.7 . .
C3 C4 C7 121.3(3) . .
C3 C4 H4 119.4 . .
C7 C4 H4 119.4 . .
C6 C5 C2 121.0(3) . .
C6 C5 H5 119.5 . .
C2 C5 H5 119.5 . .
C5 C6 C7 121.4(3) . .
C5 C6 H6 119.3 . .
C7 C6 H6 119.3 . .
C6 C7 C4 117.4(3) . .
C6 C7 C8 121.9(3) . .
C4 C7 C8 120.6(3) . .
C9 C8 C10 119.0(3) . .
C9 C8 C7 121.1(3) . .
C10 C8 C7 119.8(3) . .
C12 C9 C8 120.2(3) . .
C12 C9 H9 119.9 . .
C8 C9 H9 119.9 . .
C11 C10 C8 121.3(3) . .
C11 C10 H10 119.4 . .
C8 C10 H10 119.4 . .
C13 C11 C10 119.4(3) . .
C13 C11 H11 120.3 . .
C10 C11 H11 120.3 . .
C9 C12 C13 120.1(3) . .
C9 C12 C14 129.0(3) . .
C13 C12 C14 110.8(3) . .
C11 C13 C12 120.0(3) . .
C11 C13 C18 131.7(3) . .
C12 C13 C18 108.3(3) . .
C12 C14 C17 101.4(3) . .
C12 C14 C16 112.3(3) . .
C17 C14 C16 110.0(3) . .
C12 C14 C15 112.0(3) . .
C17 C14 C15 110.8(3) . .
C16 C14 C15 110.1(3) . .
C14 C15 H15A 109.5 . .
C14 C15 H15B 109.6 . .
H15A C15 H15B 109.5 . .
C14 C15 H15C 109.3 . .
H15A C15 H15C 109.5 . .
H15B C15 H15C 109.5 . .
C14 C16 H16A 109.5 . .
C14 C16 H16B 109.6 . .
H16A C16 H16B 109.5 . .
C14 C16 H16C 109.3 . .
H16A C16 H16C 109.5 . .
H16B C16 H16C 109.5 . .
C21 C17 C18 121.2(3) . .
C21 C17 C14 127.6(3) . .
C18 C17 C14 111.3(3) . .
C19 C18 C17 119.5(3) . .
C19 C18 C13 132.3(3) . .
C17 C18 C13 108.2(3) . .
C20 C19 C18 119.0(3) . .
C20 C19 H19 120.5 . .
C18 C19 H19 120.5 . .
C19 C20 C22 122.1(3) . .
C19 C20 H20 119.0 . .
C22 C20 H20 119.0 . .
C17 C21 C22 119.8(3) . .
C17 C21 H21 120.1 . .
C22 C21 H21 120.1 . .
C20 C22 C21 118.5(3) . .
C20 C22 C23 122.1(3) . .
C21 C22 C23 119.4(3) . .
C25 C23 C24 117.8(3) . .
C25 C23 C22 121.5(3) . .
C24 C23 C22 120.7(3) . .
C26 C24 C23 121.5(3) . .
C26 C24 H24 119.3 . .
C23 C24 H24 119.3 . .
C27 C25 C23 121.0(3) . .
C27 C25 H25 119.5 . .
C23 C25 H25 119.5 . .
C24 C26 C28 119.8(3) . .
C24 C26 H26 120.1 . .
C28 C26 H26 120.1 . .
C28 C27 C25 120.0(3) . .
C28 C27 H27 120.0 . .
C25 C27 H27 120.0 . .
C27 C28 C26 119.8(3) . .
C27 C28 C29 120.9(3) . .
C26 C28 C29 119.2(3) . .
O3 C29 O4 124.0(3) . .
O3 C29 C28 117.6(3) . .
O4 C29 C28 118.4(3) . .
O8 C30 N1 125.8(5) . .
O8 C30 H30 117.1 . .
N1 C30 H30 117.1 . .
O8 C30 H32D 137.7 . .
N1 C30 H32D 95.4 . .
N1 C31 H31A 109.7 . .
N1 C31 H31B 109.3 . .
H31A C31 H31B 109.5 . .
N1 C31 H31C 109.4 . .
H31A C31 H31C 109.5 . .
H31B C31 H31C 109.5 . .
N1 C31 H31F 100.4 . .
H31A C31 H31F 149.7 . .
H31B C31 H31F 62.0 . .
H31C C31 H31F 54.7 . .
N1 C32 H32A 109.3 . .
N1 C32 H32B 109.5 . .
H32A C32 H32B 109.5 . .
N1 C32 H32C 109.6 . .
H32A C32 H32C 109.5 . .
H32B C32 H32C 109.5 . .
N1 C32 H31E 90.3 . .
H32B C32 H31E 87.1 . .
H32C C32 H31E 146.8 . .
N1 C32 H32E 97.4 . .
H32A C32 H32E 77.1 . .
H32B C32 H32E 147.3 . .
H31E C32 H32E 111.6 . .
N1 C32 H32F 93.0 . .
H32A C32 H32F 139.8 . .
H32B C32 H32F 92.8 . .
H31E C32 H32F 176.5 . .
H32E C32 H32F 66.9 . .
O8 C30' N1 142(2) . .
O8 C30' H31A 122.9 . .
N1 C30' H31A 94.1 . .
O8 C30' H30A 108.8 . .
N1 C30' H30A 108.8 . .
N1 C31' H31B 86.9 . .
N1 C31' H32A 83.2 . .
H31B C31' H32A 170.1 . .
N1 C31' H32B 85.4 . .
H31B C31' H32B 115.6 . .
H32A C31' H32B 64.4 . .
N1 C31' H31D 109.0 . .
H31B C31' H31D 79.7 . .
H32A C31' H31D 104.2 . .
N1 C31' H31E 111.0 . .
H31B C31' H31E 154.5 . .
H32B C31' H31E 84.8 . .
H31D C31' H31E 109.5 . .
N1 C31' H31F 108.4 . .
H31B C31' H31F 45.8 . .
H32A C31' H31F 137.7 . .
H32B C31' H31F 153.7 . .
H31D C31' H31F 109.5 . .
H31E C31' H31F 109.5 . .
N1 C32' H32C 105.4 . .
N1 C32' H32D 110.2 . .
H32C C32' H32D 144.2 . .
N1 C32' H32E 108.6 . .
H32C C32' H32E 60.5 . .
H32D C32' H32E 109.5 . .
N1 C32' H32F 109.6 . .
H32C C32' H32F 53.4 . .
H32D C32' H32F 109.5 . .
H32E C32' H32F 109.5 . .
C29 O3 Mg1 136.3(2) . 2_556
C29 O4 Mg1 126.5(2) . .
Mg1 O5 H5A 155.8 . .
Mg1 O5 H5B 96.5 . .
H5A O5 H5B 107.7 . .
Mg1 O6 H6A 134.5 . .
Mg1 O6 H6B 117.8 . .
H6A O6 H6B 107.7 . .
Mg1 O7 H7A 112.1 . .
Mg1 O7 H7B 108.3 . .
H7A O7 H7B 113.6 . .
C30' O8 C30 47.6(11) . .
C30' O8 Mg1 160.7(10) . .
C30 O8 Mg1 131.8(3) . .
C30' N1 C32 166.7(11) . .
C30 N1 C32 122.7(4) . .
C30' N1 C31' 134.7(15) . .
C30 N1 C31' 178.7(10) . .
C32 N1 C31' 58.5(10) . .
C30' N1 C31 75.3(10) . .
C30 N1 C31 119.4(3) . .
C32 N1 C31 117.9(3) . .
C31' N1 C31 59.5(10) . .
C30' N1 C32' 115.7(13) . .
C30 N1 C32' 71.8(8) . .
C32 N1 C32' 51.0(8) . .
C31' N1 C32' 109.3(13) . .
C31 N1 C32' 168.5(8) . .

loop_
_geom_bond_atom_site_label_1
_geom_bond_atom_site_label_2
_geom_bond_distance
_geom_bond_site_symmetry_2
Mg1 O3 2.043(2) 2_546
Mg1 O8 2.050(2) .
Mg1 O5 2.054(3) .
Mg1 O4 2.070(3) .
Mg1 O7 2.088(3) .
Mg1 O6 2.101(3) .
Mg1 H5B 2.3107 .
C1 O2 1.245(4) .
C1 O1 1.272(4) .
C1 C2 1.509(5) .
C2 C3 1.393(5) .
C2 C5 1.398(5) .
C3 C4 1.395(5) .
C3 H3 0.9500 .
C4 C7 1.403(4) .
C4 H4 0.9500 .
C5 C6 1.382(5) .
C5 H5 0.9500 .
C6 C7 1.400(5) .
C6 H6 0.9500 .
C7 C8 1.482(5) .
C8 C9 1.391(5) .
C8 C10 1.402(5) .
C9 C12 1.387(5) .
C9 H9 0.9500 .
C10 C11 1.390(5) .
C10 H10 0.9500 .
C11 C13 1.378(5) .
C11 H11 0.9500 .
C12 C13 1.414(5) .
C12 C14 1.517(5) .
C13 C18 1.469(4) .
C14 C17 1.520(5) .
C14 C16 1.527(4) .
C14 C15 1.535(5) .
C15 H15A 0.9800 .
C15 H15B 0.9800 .
C15 H15C 0.9800 .
C16 H16A 0.9800 .
C16 H16B 0.9800 .
C16 H16C 0.9800 .
C17 C21 1.383(5) .
C17 C18 1.402(5) .
C18 C19 1.393(5) .
C19 C20 1.388(5) .
C19 H19 0.9500 .
C20 C22 1.397(5) .
C20 H20 0.9500 .
C21 C22 1.403(5) .
C21 H21 0.9500 .
C22 C23 1.473(5) .
C23 C25 1.396(5) .
C23 C24 1.401(5) .
C24 C26 1.370(5) .
C24 H24 0.9500 .
C25 C27 1.385(5) .
C25 H25 0.9500 .
C26 C28 1.395(5) .
C26 H26 0.9500 .
C27 C28 1.384(5) .
C27 H27 0.9500 .
C28 C29 1.501(5) .
C29 O3 1.249(4) .
C29 O4 1.282(4) .
C30 O8 1.220(5) .
C30 N1 1.318(6) .
C30 H30 0.9500 .
C31 N1 1.492(5) .
C31 H31A 0.9800 .
C31 H31B 0.9800 .
C31 H31C 0.9800 .
C32 N1 1.439(5) .
C32 H32A 0.9800 .
C32 H32B 0.9800 .
C32 H32C 0.9800 .
C30' O8 1.153(19) .
C30' N1 1.23(2) .
C30' H30A 0.9500 .
C31' N1 1.47(2) .
C31' H31D 0.9800 .
C31' H31E 0.9800 .
C31' H31F 0.9800 .
C32' N1 1.600(18) .
C32' H32D 0.9800 .
C32' H32E 0.9800 .
C32' H32F 0.9800 .
O3 Mg1 2.043(2) 2_556
O5 H5A 0.8499 .
O5 H5B 0.8501 .
O6 H6A 0.8500 .
O6 H6B 0.8501 .
O7 H7A 0.8500 .
O7 H7B 0.8500 .
